data_4127567
loop_
_publ_author_name
'Alharis, Raed A.'
'McMullin, Claire L.'
'Davies, David L.'
'Singh, Kuldip'
'Macgregor, Stuart A.'

_publ_section_title
;
 The Importance of Kinetic and Thermodynamic Control when Assessing
 Mechanisms of Carboxylate-Assisted C-H Activation.
;
_journal_issue 22
_journal_name_full 'Journal of the American Chemical Society'
_journal_page_first 8896
_journal_page_last 8906
_journal_paper_doi 10.1021/jacs.9b02073
_journal_volume 141
_journal_year 2019
_chemical_formula_moiety 'C20 H24 Cl N2 O Rh'
_chemical_formula_sum 'C20 H24 Cl N2 O Rh'
_chemical_formula_weight 446.77
_space_group_IT_number 61
_space_group_name_Hall '-P 2ac 2ab'
_space_group_name_H-M_alt 'P b c a'
_symmetry_cell_setting orthorhombic
_symmetry_space_group_name_Hall '-P 2ac 2ab'
_symmetry_space_group_name_H-M 'P b c a'
_atom_sites_solution_hydrogens geom
_atom_sites_solution_primary direct
_atom_sites_solution_secondary difmap
_audit_creation_method SHELXL-97
_cell_angle_alpha 90.00
_cell_angle_beta 90.00
_cell_angle_gamma 90.00
_cell_formula_units_Z 8
_cell_length_a 15.470(2)
_cell_length_b 14.542(2)
_cell_length_c 16.668(3)
_cell_measurement_reflns_used 835
_cell_measurement_temperature 150(2)
_cell_measurement_theta_max 23.345
_cell_measurement_theta_min 2.444
_cell_volume 3749.7(10)
_computing_cell_refinement 'Bruker SMART'
_computing_data_collection 'Bruker SMART'
_computing_data_reduction 'Bruker SHELXTL'
_computing_molecular_graphics 'Bruker SHELXTL'
_computing_publication_material 'Bruker SHELXTL'
_computing_structure_refinement 'SHELXL-97 (Sheldrick, 1997)'
_computing_structure_solution 'SHELXS-97 (Sheldrick, 1990)'
_diffrn_ambient_temperature 150(2)
_diffrn_measured_fraction_theta_full 1.000
_diffrn_measured_fraction_theta_max 1.000
_diffrn_measurement_device_type 'Bruker Apex 2000 CCD area detector'
_diffrn_measurement_method 'phi and omega scans'
_diffrn_radiation_monochromator graphite
_diffrn_radiation_source 'fine-focus sealed tube'
_diffrn_radiation_type MoK\a
_diffrn_radiation_wavelength 0.71073
_diffrn_reflns_av_R_equivalents 0.0867
_diffrn_reflns_av_sigmaI/netI 0.0619
_diffrn_reflns_limit_h_max 19
_diffrn_reflns_limit_h_min -19
_diffrn_reflns_limit_k_max 18
_diffrn_reflns_limit_k_min -18
_diffrn_reflns_limit_l_max 21
_diffrn_reflns_limit_l_min -21
_diffrn_reflns_number 29977
_diffrn_reflns_theta_full 27.00
_diffrn_reflns_theta_max 27.00
_diffrn_reflns_theta_min 2.28
_exptl_absorpt_coefficient_mu 1.063
_exptl_absorpt_correction_T_max 0.831
_exptl_absorpt_correction_T_min 0.684
_exptl_absorpt_correction_type empirical
_exptl_absorpt_process_details
;
absorption correction based on 8574 reflections(SADABS);Rint 0.0978 before
correction and 0.0459 after.
;
_exptl_crystal_colour orange
_exptl_crystal_density_diffrn 1.583
_exptl_crystal_density_method 'not measured'
_exptl_crystal_description plate
_exptl_crystal_F_000 1824
_exptl_crystal_size_max 0.25
_exptl_crystal_size_mid 0.18
_exptl_crystal_size_min 0.05
_refine_diff_density_max 0.737
_refine_diff_density_min -0.390
_refine_diff_density_rms 0.104
_refine_ls_extinction_method none
_refine_ls_goodness_of_fit_ref 0.919
_refine_ls_hydrogen_treatment constr
_refine_ls_matrix_type full
_refine_ls_number_parameters 232
_refine_ls_number_reflns 4091
_refine_ls_number_restraints 0
_refine_ls_restrained_S_all 0.919
_refine_ls_R_factor_all 0.0564
_refine_ls_R_factor_gt 0.0374
_refine_ls_shift/su_max 0.001
_refine_ls_shift/su_mean 0.000
_refine_ls_structure_factor_coef Fsqd
_refine_ls_weighting_details 'calc w=1/[\s^2^(Fo^2^)+(0.0297P)^2^+0.0000P] where P=(Fo^2^+2Fc^2^)/3'
_refine_ls_weighting_scheme calc
_refine_ls_wR_factor_gt 0.0734
_refine_ls_wR_factor_ref 0.0778
_reflns_number_gt 3059
_reflns_number_total 4091
_reflns_threshold_expression >2sigma(I)
_cod_data_source_file ja9b02073_si_003.cif
_cod_data_source_block 3b-OMe_13101
_cod_depositor_comments
;
The following automatic conversions were performed:

'_symmetry_cell_setting' value 'Orthorhombic' changed to
'orthorhombic' according to
/home/data/users/saulius/crontab/automatic-downloads/current/ACS/lib/dictionaries/cif_core.dic
dictionary named 'cif_core.dic' version 2.4.2 from 2011-04-26.

Automatic conversion script
Id: cif_fix_values 4973 2017-02-22 13:04:09Z antanas 
;
_cod_original_sg_symbol_H-M Pbca
_cod_database_code 4127567

loop_
_symmetry_equiv_pos_as_xyz
'x, y, z'
'-x+1/2, -y, z+1/2'
'-x, y+1/2, -z+1/2'
'x+1/2, -y+1/2, -z'
'-x, -y, -z'
'x-1/2, y, -z-1/2'
'x, -y-1/2, z-1/2'
'-x-1/2, y-1/2, z'

loop_
_atom_site_label
_atom_site_type_symbol
_atom_site_fract_x
_atom_site_fract_y
_atom_site_fract_z
_atom_site_U_iso_or_equiv
_atom_site_adp_type
_atom_site_occupancy
_atom_site_symmetry_multiplicity
_atom_site_calc_flag
_atom_site_refinement_flags
Rh1 Rh 0.063335(15) 0.356864(17) 0.226226(15) 0.01825(8) Uani 1 1 d .
Cl1 Cl 0.20081(5) 0.28450(6) 0.24766(5) 0.0316(2) Uani 1 1 d .
O1 O 0.19680(16) 0.64099(17) 0.47735(14) 0.0369(6) Uani 1 1 d .
N1 N 0.12642(17) 0.45782(17) 0.16057(15) 0.0219(6) Uani 1 1 d .
N2 N 0.16144(17) 0.52691(17) 0.20469(15) 0.0196(6) Uani 1 1 d .
C1 C 0.1502(2) 0.4732(2) 0.0854(2) 0.0289(8) Uani 1 1 d .
H1 H 0.1355 0.4351 0.0411 0.035 Uiso 1 1 calc R
C2 C 0.1997(2) 0.5532(2) 0.0803(2) 0.0319(9) Uani 1 1 d .
H2 H 0.2239 0.5797 0.0333 0.038 Uiso 1 1 calc R
C3 C 0.2062(2) 0.5855(2) 0.1573(2) 0.0265(8) Uani 1 1 d .
H3 H 0.2364 0.6390 0.1741 0.032 Uiso 1 1 calc R
C4 C 0.1474(2) 0.5227(2) 0.28888(18) 0.0199(7) Uani 1 1 d .
C5 C 0.18099(19) 0.5899(2) 0.33927(19) 0.0221(7) Uani 1 1 d .
H5 H 0.2121 0.6409 0.3184 0.026 Uiso 1 1 calc R
C6 C 0.1677(2) 0.5799(2) 0.4205(2) 0.0274(8) Uani 1 1 d .
C7 C 0.1221(2) 0.5047(2) 0.4494(2) 0.0283(8) Uani 1 1 d .
H7 H 0.1131 0.4980 0.5055 0.034 Uiso 1 1 calc R
C8 C 0.0896(2) 0.4390(2) 0.3970(2) 0.0260(8) Uani 1 1 d .
H8 H 0.0595 0.3874 0.4180 0.031 Uiso 1 1 calc R
C9 C 0.10003(19) 0.4471(2) 0.31426(19) 0.0189(7) Uani 1 1 d .
C10 C -0.0305(2) 0.3017(2) 0.13672(19) 0.0230(8) Uani 1 1 d .
C11 C -0.07130(19) 0.3649(2) 0.1926(2) 0.0227(7) Uani 1 1 d .
C12 C -0.0651(2) 0.3252(2) 0.2715(2) 0.0245(7) Uani 1 1 d .
C13 C -0.0150(2) 0.2435(2) 0.2649(2) 0.0241(8) Uani 1 1 d .
C14 C 0.0033(2) 0.2282(2) 0.1803(2) 0.0236(8) Uani 1 1 d .
C15 C -0.0271(2) 0.3129(3) 0.0475(2) 0.0371(9) Uani 1 1 d .
H15A H 0.0242 0.2816 0.0265 0.056 Uiso 1 1 calc R
H15B H -0.0242 0.3784 0.0341 0.056 Uiso 1 1 calc R
H15C H -0.0791 0.2860 0.0235 0.056 Uiso 1 1 calc R
C16 C -0.1233(2) 0.4476(2) 0.1699(2) 0.0371(9) Uani 1 1 d .
H16A H -0.1824 0.4287 0.1568 0.056 Uiso 1 1 calc R
H16B H -0.0970 0.4773 0.1231 0.056 Uiso 1 1 calc R
H16C H -0.1244 0.4910 0.2149 0.056 Uiso 1 1 calc R
C17 C -0.1072(2) 0.3629(3) 0.3453(2) 0.0369(9) Uani 1 1 d .
H17A H -0.1687 0.3469 0.3452 0.055 Uiso 1 1 calc R
H17B H -0.1009 0.4300 0.3462 0.055 Uiso 1 1 calc R
H17C H -0.0795 0.3367 0.3930 0.055 Uiso 1 1 calc R
C18 C 0.0091(2) 0.1790(2) 0.3307(2) 0.0387(10) Uani 1 1 d .
H18A H 0.0715 0.1674 0.3290 0.058 Uiso 1 1 calc R
H18B H -0.0221 0.1209 0.3239 0.058 Uiso 1 1 calc R
H18C H -0.0061 0.2064 0.3825 0.058 Uiso 1 1 calc R
C19 C 0.0510(2) 0.1473(2) 0.1480(2) 0.0343(9) Uani 1 1 d .
H19A H 0.0124 0.0940 0.1463 0.051 Uiso 1 1 calc R
H19B H 0.1005 0.1337 0.1828 0.051 Uiso 1 1 calc R
H19C H 0.0716 0.1611 0.0938 0.051 Uiso 1 1 calc R
C20 C 0.2535(3) 0.7121(3) 0.4520(2) 0.0438(11) Uani 1 1 d .
H20A H 0.3038 0.6851 0.4251 0.066 Uiso 1 1 calc R
H20B H 0.2728 0.7475 0.4988 0.066 Uiso 1 1 calc R
H20C H 0.2232 0.7530 0.4147 0.066 Uiso 1 1 calc R

loop_
_atom_site_aniso_label
_atom_site_aniso_U_11
_atom_site_aniso_U_22
_atom_site_aniso_U_33
_atom_site_aniso_U_23
_atom_site_aniso_U_13
_atom_site_aniso_U_12
Rh1 0.01752(14) 0.01690(14) 0.02033(14) -0.00123(11) 0.00025(11) -0.00089(11)
Cl1 0.0201(5) 0.0226(5) 0.0519(6) -0.0017(4) -0.0003(4) 0.0026(3)
O1 0.0408(16) 0.0376(16) 0.0322(14) -0.0097(12) -0.0012(12) -0.0089(13)
N1 0.0238(16) 0.0202(15) 0.0216(15) -0.0025(12) 0.0026(12) -0.0030(12)
N2 0.0192(15) 0.0168(14) 0.0229(15) -0.0009(11) 0.0003(11) -0.0022(11)
C1 0.035(2) 0.028(2) 0.0239(19) -0.0035(15) 0.0051(16) -0.0035(16)
C2 0.033(2) 0.034(2) 0.028(2) 0.0073(16) 0.0081(17) -0.0044(17)
C3 0.0229(19) 0.0218(19) 0.035(2) 0.0025(15) 0.0020(16) -0.0069(15)
C4 0.0189(17) 0.0187(17) 0.0221(18) -0.0008(13) 0.0005(13) 0.0043(13)
C5 0.0171(17) 0.0194(18) 0.0297(19) -0.0007(14) 0.0005(15) -0.0018(14)
C6 0.025(2) 0.027(2) 0.029(2) -0.0054(16) -0.0046(16) 0.0029(16)
C7 0.031(2) 0.036(2) 0.0178(18) -0.0026(15) -0.0001(15) -0.0006(17)
C8 0.0266(19) 0.028(2) 0.0234(18) 0.0002(15) -0.0020(15) 0.0009(15)
C9 0.0138(16) 0.0188(17) 0.0242(18) -0.0008(14) -0.0023(14) 0.0014(13)
C10 0.0182(17) 0.028(2) 0.0232(18) -0.0019(15) -0.0007(14) -0.0079(15)
C11 0.0139(17) 0.0222(18) 0.0319(19) -0.0031(15) -0.0035(15) -0.0021(14)
C12 0.0147(17) 0.0331(19) 0.0257(18) -0.0035(15) 0.0021(16) -0.0078(14)
C13 0.0179(18) 0.0265(19) 0.0281(19) 0.0047(15) -0.0007(15) -0.0086(14)
C14 0.0192(18) 0.0217(19) 0.0299(19) -0.0062(15) -0.0008(15) -0.0051(14)
C15 0.036(2) 0.050(3) 0.025(2) -0.0036(18) -0.0036(17) -0.0096(19)
C16 0.026(2) 0.030(2) 0.055(3) -0.0043(19) -0.0071(19) 0.0062(17)
C17 0.026(2) 0.054(3) 0.031(2) -0.0134(19) 0.0056(17) -0.0032(19)
C18 0.038(2) 0.037(2) 0.041(2) 0.0148(18) -0.0049(19) -0.0130(18)
C19 0.029(2) 0.0216(19) 0.052(2) -0.0101(18) -0.0019(18) -0.0036(16)
C20 0.045(3) 0.041(3) 0.045(3) -0.015(2) 0.000(2) -0.009(2)

loop_
_atom_type_symbol
_atom_type_description
_atom_type_scat_dispersion_real
_atom_type_scat_dispersion_imag
_atom_type_scat_source
C C 0.0033 0.0016 'International Tables Vol C Tables 4.2.6.8 and 6.1.1.4'
H H 0.0000 0.0000 'International Tables Vol C Tables 4.2.6.8 and 6.1.1.4'
N N 0.0061 0.0033 'International Tables Vol C Tables 4.2.6.8 and 6.1.1.4'
Cl Cl 0.1484 0.1585 'International Tables Vol C Tables 4.2.6.8 and 6.1.1.4'
Rh Rh -1.1178 0.9187 'International Tables Vol C Tables 4.2.6.8 and 6.1.1.4'
O O 0.0106 0.0060 'International Tables Vol C Tables 4.2.6.8 and 6.1.1.4'

loop_
_geom_angle_atom_site_label_1
_geom_angle_atom_site_label_2
_geom_angle_atom_site_label_3
_geom_angle
C9 Rh1 N1 78.12(12)
C9 Rh1 C13 115.69(13)
N1 Rh1 C13 165.46(11)
C9 Rh1 C11 114.73(12)
N1 Rh1 C11 106.16(12)
C13 Rh1 C11 64.86(12)
C9 Rh1 C12 98.05(12)
N1 Rh1 C12 139.69(12)
C13 Rh1 C12 38.48(13)
C11 Rh1 C12 38.80(13)
C9 Rh1 C14 154.25(13)
N1 Rh1 C14 127.60(11)
C13 Rh1 C14 38.84(12)
C11 Rh1 C14 63.50(12)
C12 Rh1 C14 63.89(12)
C9 Rh1 C10 152.82(12)
N1 Rh1 C10 101.99(11)
C13 Rh1 C10 63.72(12)
C11 Rh1 C10 38.60(12)
C12 Rh1 C10 64.00(12)
C14 Rh1 C10 36.48(11)
C9 Rh1 Cl1 85.91(9)
N1 Rh1 Cl1 88.39(8)
C13 Rh1 Cl1 96.81(9)
C11 Rh1 Cl1 156.49(9)
C12 Rh1 Cl1 131.70(10)
C14 Rh1 Cl1 93.01(9)
C10 Rh1 Cl1 121.24(9)
C6 O1 C20 117.9(3)
C1 N1 N2 106.1(3)
C1 N1 Rh1 138.5(2)
N2 N1 Rh1 115.19(19)
C3 N2 N1 110.7(3)
C3 N2 C4 133.0(3)
N1 N2 C4 116.2(2)
N1 C1 C2 110.5(3)
N1 C1 H1 124.8
C2 C1 H1 124.8
C3 C2 C1 105.7(3)
C3 C2 H2 127.2
C1 C2 H2 127.2
N2 C3 C2 107.1(3)
N2 C3 H3 126.5
C2 C3 H3 126.5
C9 C4 C5 124.8(3)
C9 C4 N2 114.6(3)
C5 C4 N2 120.6(3)
C6 C5 C4 117.6(3)
C6 C5 H5 121.2
C4 C5 H5 121.2
O1 C6 C5 124.1(3)
O1 C6 C7 115.9(3)
C5 C6 C7 120.0(3)
C6 C7 C8 120.6(3)
C6 C7 H7 119.7
C8 C7 H7 119.7
C7 C8 C9 121.5(3)
C7 C8 H8 119.3
C9 C8 H8 119.3
C4 C9 C8 115.5(3)
C4 C9 Rh1 115.8(2)
C8 C9 Rh1 128.5(2)
C14 C10 C11 108.3(3)
C14 C10 C15 126.0(3)
C11 C10 C15 125.7(3)
C14 C10 Rh1 71.54(18)
C11 C10 Rh1 68.07(17)
C15 C10 Rh1 127.1(2)
C12 C11 C10 107.6(3)
C12 C11 C16 126.1(3)
C10 C11 C16 125.5(3)
C12 C11 Rh1 71.16(18)
C10 C11 Rh1 73.32(18)
C16 C11 Rh1 128.9(2)
C13 C12 C11 107.5(3)
C13 C12 C17 127.4(3)
C11 C12 C17 125.1(3)
C13 C12 Rh1 69.62(18)
C11 C12 Rh1 70.05(17)
C17 C12 Rh1 127.3(2)
C12 C13 C14 108.0(3)
C12 C13 C18 127.2(3)
C14 C13 C18 124.6(3)
C12 C13 Rh1 71.90(19)
C14 C13 Rh1 73.55(18)
C18 C13 Rh1 124.3(2)
C10 C14 C13 108.4(3)
C10 C14 C19 127.1(3)
C13 C14 C19 124.5(3)
C10 C14 Rh1 71.99(18)
C13 C14 Rh1 67.61(17)
C19 C14 Rh1 125.5(2)
C10 C15 H15A 109.5
C10 C15 H15B 109.5
H15A C15 H15B 109.5
C10 C15 H15C 109.5
H15A C15 H15C 109.5
H15B C15 H15C 109.5
C11 C16 H16A 109.5
C11 C16 H16B 109.5
H16A C16 H16B 109.5
C11 C16 H16C 109.5
H16A C16 H16C 109.5
H16B C16 H16C 109.5
C12 C17 H17A 109.5
C12 C17 H17B 109.5
H17A C17 H17B 109.5
C12 C17 H17C 109.5
H17A C17 H17C 109.5
H17B C17 H17C 109.5
C13 C18 H18A 109.5
C13 C18 H18B 109.5
H18A C18 H18B 109.5
C13 C18 H18C 109.5
H18A C18 H18C 109.5
H18B C18 H18C 109.5
C14 C19 H19A 109.5
C14 C19 H19B 109.5
H19A C19 H19B 109.5
C14 C19 H19C 109.5
H19A C19 H19C 109.5
H19B C19 H19C 109.5
O1 C20 H20A 109.5
O1 C20 H20B 109.5
H20A C20 H20B 109.5
O1 C20 H20C 109.5
H20A C20 H20C 109.5
H20B C20 H20C 109.5

loop_
_geom_bond_atom_site_label_1
_geom_bond_atom_site_label_2
_geom_bond_distance
Rh1 C9 2.049(3)
Rh1 N1 2.075(3)
Rh1 C13 2.145(3)
Rh1 C11 2.160(3)
Rh1 C12 2.175(3)
Rh1 C14 2.225(3)
Rh1 C10 2.231(3)
Rh1 Cl1 2.3996(9)
O1 C6 1.374(4)
O1 C20 1.421(4)
N1 C1 1.325(4)
N1 N2 1.358(3)
N2 C3 1.353(4)
N2 C4 1.421(4)
C1 C2 1.395(4)
C1 H1 0.9500
C2 C3 1.369(5)
C2 H2 0.9500
C3 H3 0.9500
C4 C9 1.387(4)
C4 C5 1.389(4)
C5 C6 1.378(4)
C5 H5 0.9500
C6 C7 1.387(4)
C7 C8 1.389(4)
C7 H7 0.9500
C8 C9 1.393(4)
C8 H8 0.9500
C10 C14 1.394(4)
C10 C11 1.453(4)
C10 C15 1.497(4)
C11 C12 1.440(5)
C11 C16 1.495(4)
C12 C13 1.424(5)
C12 C17 1.496(5)
C13 C14 1.455(4)
C13 C18 1.490(4)
C14 C19 1.489(4)
C15 H15A 0.9800
C15 H15B 0.9800
C15 H15C 0.9800
C16 H16A 0.9800
C16 H16B 0.9800
C16 H16C 0.9800
C17 H17A 0.9800
C17 H17B 0.9800
C17 H17C 0.9800
C18 H18A 0.9800
C18 H18B 0.9800
C18 H18C 0.9800
C19 H19A 0.9800
C19 H19B 0.9800
C19 H19C 0.9800
C20 H20A 0.9800
C20 H20B 0.9800
C20 H20C 0.9800

loop_
_geom_torsion_atom_site_label_1
_geom_torsion_atom_site_label_2
_geom_torsion_atom_site_label_3
_geom_torsion_atom_site_label_4
_geom_torsion
C9 Rh1 N1 C1 175.3(4)
C13 Rh1 N1 C1 -22.2(7)
C11 Rh1 N1 C1 -72.1(4)
C12 Rh1 N1 C1 -96.2(4)
C14 Rh1 N1 C1 -3.4(4)
C10 Rh1 N1 C1 -32.5(4)
Cl1 Rh1 N1 C1 89.2(3)
C9 Rh1 N1 N2 2.4(2)
C13 Rh1 N1 N2 164.8(4)
C11 Rh1 N1 N2 115.0(2)
C12 Rh1 N1 N2 90.8(3)
C14 Rh1 N1 N2 -176.35(19)
C10 Rh1 N1 N2 154.6(2)
Cl1 Rh1 N1 N2 -83.8(2)
C1 N1 N2 C3 0.5(4)
Rh1 N1 N2 C3 175.6(2)
C1 N1 N2 C4 -177.5(3)
Rh1 N1 N2 C4 -2.4(3)
N2 N1 C1 C2 -0.9(4)
Rh1 N1 C1 C2 -174.2(2)
N1 C1 C2 C3 0.9(4)
N1 N2 C3 C2 0.0(4)
C4 N2 C3 C2 177.6(3)
C1 C2 C3 N2 -0.5(4)
C3 N2 C4 C9 -176.8(3)
N1 N2 C4 C9 0.7(4)
C3 N2 C4 C5 2.2(5)
N1 N2 C4 C5 179.6(3)
C9 C4 C5 C6 1.2(5)
N2 C4 C5 C6 -177.7(3)
C20 O1 C6 C5 -8.6(5)
C20 O1 C6 C7 171.6(3)
C4 C5 C6 O1 -179.7(3)
C4 C5 C6 C7 0.1(5)
O1 C6 C7 C8 179.8(3)
C5 C6 C7 C8 -0.1(5)
C6 C7 C8 C9 -1.2(5)
C5 C4 C9 C8 -2.3(5)
N2 C4 C9 C8 176.6(3)
C5 C4 C9 Rh1 -177.5(2)
N2 C4 C9 Rh1 1.4(3)
C7 C8 C9 C4 2.2(5)
C7 C8 C9 Rh1 176.7(3)
N1 Rh1 C9 C4 -2.0(2)
C13 Rh1 C9 C4 -177.2(2)
C11 Rh1 C9 C4 -104.5(2)
C12 Rh1 C9 C4 -141.2(2)
C14 Rh1 C9 C4 175.6(2)
C10 Rh1 C9 C4 -95.2(3)
Cl1 Rh1 C9 C4 87.2(2)
N1 Rh1 C9 C8 -176.5(3)
C13 Rh1 C9 C8 8.3(3)
C11 Rh1 C9 C8 81.0(3)
C12 Rh1 C9 C8 44.3(3)
C14 Rh1 C9 C8 1.2(5)
C10 Rh1 C9 C8 90.4(4)
Cl1 Rh1 C9 C8 -87.3(3)
C9 Rh1 C10 C14 -133.1(3)
N1 Rh1 C10 C14 139.64(19)
C13 Rh1 C10 C14 -37.50(19)
C11 Rh1 C10 C14 -119.4(3)
C12 Rh1 C10 C14 -80.6(2)
Cl1 Rh1 C10 C14 44.2(2)
C9 Rh1 C10 C11 -13.7(4)
N1 Rh1 C10 C11 -100.95(19)
C13 Rh1 C10 C11 81.9(2)
C12 Rh1 C10 C11 38.84(19)
C14 Rh1 C10 C11 119.4(3)
Cl1 Rh1 C10 C11 163.58(16)
C9 Rh1 C10 C15 105.3(4)
N1 Rh1 C10 C15 18.0(3)
C13 Rh1 C10 C15 -159.1(4)
C11 Rh1 C10 C15 118.9(4)
C12 Rh1 C10 C15 157.8(4)
C14 Rh1 C10 C15 -121.6(4)
Cl1 Rh1 C10 C15 -77.5(3)
C14 C10 C11 C12 -2.8(4)
C15 C10 C11 C12 176.0(3)
Rh1 C10 C11 C12 -63.3(2)
C14 C10 C11 C16 -173.3(3)
C15 C10 C11 C16 5.5(5)
Rh1 C10 C11 C16 126.3(3)
C14 C10 C11 Rh1 60.5(2)
C15 C10 C11 Rh1 -120.7(3)
C9 Rh1 C11 C12 -70.9(2)
N1 Rh1 C11 C12 -155.05(18)
C13 Rh1 C11 C12 37.20(19)
C14 Rh1 C11 C12 80.5(2)
C10 Rh1 C11 C12 115.9(3)
Cl1 Rh1 C11 C12 78.6(3)
C9 Rh1 C11 C10 173.18(18)
N1 Rh1 C11 C10 89.07(19)
C13 Rh1 C11 C10 -78.7(2)
C12 Rh1 C11 C10 -115.9(3)
C14 Rh1 C11 C10 -35.36(18)
Cl1 Rh1 C11 C10 -37.3(3)
C9 Rh1 C11 C16 50.7(4)
N1 Rh1 C11 C16 -33.4(3)
C13 Rh1 C11 C16 158.9(4)
C12 Rh1 C11 C16 121.7(4)
C14 Rh1 C11 C16 -157.8(4)
C10 Rh1 C11 C16 -122.4(4)
Cl1 Rh1 C11 C16 -159.7(2)
C10 C11 C12 C13 4.9(3)
C16 C11 C12 C13 175.3(3)
Rh1 C11 C12 C13 -59.8(2)
C10 C11 C12 C17 -173.1(3)
C16 C11 C12 C17 -2.7(5)
Rh1 C11 C12 C17 122.2(3)
C10 C11 C12 Rh1 64.7(2)
C16 C11 C12 Rh1 -124.9(3)
C9 Rh1 C12 C13 -121.7(2)
N1 Rh1 C12 C13 157.18(18)
C11 Rh1 C12 C13 118.4(3)
C14 Rh1 C12 C13 38.97(19)
C10 Rh1 C12 C13 79.7(2)
Cl1 Rh1 C12 C13 -30.0(2)
C9 Rh1 C12 C11 119.9(2)
N1 Rh1 C12 C11 38.8(3)
C13 Rh1 C12 C11 -118.4(3)
C14 Rh1 C12 C11 -79.4(2)
C10 Rh1 C12 C11 -38.65(19)
Cl1 Rh1 C12 C11 -148.42(15)
C9 Rh1 C12 C17 0.4(3)
N1 Rh1 C12 C17 -80.7(4)
C13 Rh1 C12 C17 122.1(4)
C11 Rh1 C12 C17 -119.5(4)
C14 Rh1 C12 C17 161.0(4)
C10 Rh1 C12 C17 -158.2(4)
Cl1 Rh1 C12 C17 92.1(3)
C11 C12 C13 C14 -5.1(3)
C17 C12 C13 C14 172.8(3)
Rh1 C12 C13 C14 -65.2(2)
C11 C12 C13 C18 179.9(3)
C17 C12 C13 C18 -2.2(6)
Rh1 C12 C13 C18 119.8(3)
C11 C12 C13 Rh1 60.1(2)
C17 C12 C13 Rh1 -122.0(3)
C9 Rh1 C13 C12 69.2(2)
N1 Rh1 C13 C12 -91.7(5)
C11 Rh1 C13 C12 -37.5(2)
C14 Rh1 C13 C12 -115.8(3)
C10 Rh1 C13 C12 -80.5(2)
Cl1 Rh1 C13 C12 157.90(18)
C9 Rh1 C13 C14 -175.05(18)
N1 Rh1 C13 C14 24.0(6)
C11 Rh1 C13 C14 78.3(2)
C12 Rh1 C13 C14 115.8(3)
C10 Rh1 C13 C14 35.25(18)
Cl1 Rh1 C13 C14 -86.32(18)
C9 Rh1 C13 C18 -54.0(3)
N1 Rh1 C13 C18 145.1(4)
C11 Rh1 C13 C18 -160.7(3)
C12 Rh1 C13 C18 -123.2(4)
C14 Rh1 C13 C18 121.1(4)
C10 Rh1 C13 C18 156.3(3)
Cl1 Rh1 C13 C18 34.7(3)
C11 C10 C14 C13 -0.3(4)
C15 C10 C14 C13 -179.1(3)
Rh1 C10 C14 C13 58.0(2)
C11 C10 C14 C19 -179.7(3)
C15 C10 C14 C19 1.5(5)
Rh1 C10 C14 C19 -121.4(3)
C11 C10 C14 Rh1 -58.3(2)
C15 C10 C14 Rh1 122.9(3)
C12 C13 C14 C10 3.4(4)
C18 C13 C14 C10 178.6(3)
Rh1 C13 C14 C10 -60.7(2)
C12 C13 C14 C19 -177.2(3)
C18 C13 C14 C19 -2.0(5)
Rh1 C13 C14 C19 118.7(3)
C12 C13 C14 Rh1 64.1(2)
C18 C13 C14 Rh1 -120.7(3)
C9 Rh1 C14 C10 129.8(3)
N1 Rh1 C14 C10 -53.1(2)
C13 Rh1 C14 C10 119.5(3)
C11 Rh1 C14 C10 37.40(19)
C12 Rh1 C14 C10 80.9(2)
Cl1 Rh1 C14 C10 -143.37(18)
C9 Rh1 C14 C13 10.3(4)
N1 Rh1 C14 C13 -172.58(18)
C11 Rh1 C14 C13 -82.1(2)
C12 Rh1 C14 C13 -38.61(19)
C10 Rh1 C14 C13 -119.5(3)
Cl1 Rh1 C14 C13 97.13(18)
C9 Rh1 C14 C19 -107.0(4)
N1 Rh1 C14 C19 70.1(3)
C13 Rh1 C14 C19 -117.4(4)
C11 Rh1 C14 C19 160.6(3)
C12 Rh1 C14 C19 -156.0(3)
C10 Rh1 C14 C19 123.2(4)
Cl1 Rh1 C14 C19 -20.2(3)
